data_2219662
loop_
_publ_author_name
'Yamane, Hisanori'
'Ono, Takeshi'
'Yamada, Takahiro'

_publ_section_title
;
 <i>R</i>-Ferrite-type barium cobalt stannate, BaCo~2~Sn~4~O~11~
;
_journal_coeditor_code MG2057
_journal_issue 10
_journal_name_full 'Acta Crystallographica Section E'
_journal_page_first i71
_journal_paper_doi 10.1107/S1600536808030572
_journal_volume 64
_journal_year 2008
_chemical_formula_iupac 'Ba Co2 Sn4 O11'
_chemical_formula_moiety 'Ba Co2 Sn4 O11'
_chemical_formula_sum 'Ba Co2 O11 Sn4'
_chemical_formula_weight 905.96
_chemical_name_common 'barium cobalt tin oxide'
_chemical_name_systematic
;
barium cobalt stannate
;
_space_group_IT_number 194
_symmetry_cell_setting hexagonal
_symmetry_space_group_name_Hall '-P 6c 2c'
_symmetry_space_group_name_H-M 'P 63/m m c'
_atom_sites_solution_primary direct
_atom_sites_solution_secondary difmap
_audit_creation_method SHELXL97
_cell_angle_alpha 90.00
_cell_angle_beta 90.00
_cell_angle_gamma 120.00
_cell_formula_units_Z 2
_cell_length_a 6.0880(2)
_cell_length_b 6.0880(2)
_cell_length_c 14.1049(6)
_cell_measurement_reflns_used 3536
_cell_measurement_temperature 293(2)
_cell_measurement_theta_max 54.72
_cell_measurement_theta_min 7.73
_cell_volume 452.74(3)
_computing_cell_refinement 'PROCESS-AUTO (Rigaku/MSC, 2005)'
_computing_data_collection 'PROCESS-AUTO (Rigaku/MSC, 2005)'
_computing_data_reduction 'CrystalStructure (Rigaku/MSC, 2005)'
_computing_molecular_graphics 'VESTA (Momma & Izumi, 2008)'
_computing_publication_material 'SHELXL97 (Sheldrick, 2008)'
_computing_structure_refinement 'SHELXL97 (Sheldrick, 2008)'
_computing_structure_solution 'SHELXS97 (Sheldrick, 2008)'
_diffrn_ambient_temperature 293(2)
_diffrn_detector_area_resol_mean 10.00
_diffrn_measured_fraction_theta_full 0.996
_diffrn_measured_fraction_theta_max 0.996
_diffrn_measurement_device_type 'Rigaku R-AXIS RAPID'
_diffrn_measurement_method \w
_diffrn_radiation_monochromator graphite
_diffrn_radiation_source 'fine-focus sealed tube'
_diffrn_radiation_type MoK\a
_diffrn_radiation_wavelength 0.71075
_diffrn_reflns_av_R_equivalents 0.0723
_diffrn_reflns_av_sigmaI/netI 0.0357
_diffrn_reflns_limit_h_max 7
_diffrn_reflns_limit_h_min -7
_diffrn_reflns_limit_k_max 7
_diffrn_reflns_limit_k_min -7
_diffrn_reflns_limit_l_max 18
_diffrn_reflns_limit_l_min -18
_diffrn_reflns_number 3945
_diffrn_reflns_theta_full 27.36
_diffrn_reflns_theta_max 27.36
_diffrn_reflns_theta_min 3.86
_diffrn_standards_number 0
_exptl_absorpt_coefficient_mu 18.760
_exptl_absorpt_correction_T_max 0.800647
_exptl_absorpt_correction_T_min 0.524209
_exptl_absorpt_correction_type numerical
_exptl_absorpt_process_details '(NUMABS; Higashi, 1999)'
_exptl_crystal_colour green
_exptl_crystal_density_diffrn 6.646
_exptl_crystal_density_method 'not measured'
_exptl_crystal_description block
_exptl_crystal_F_000 796
_exptl_crystal_size_max 0.064
_exptl_crystal_size_mid 0.041
_exptl_crystal_size_min 0.027
_refine_diff_density_max 0.726
_refine_diff_density_min -1.814
_refine_ls_extinction_coef 0.0041(4)
_refine_ls_extinction_expression Fc^*^=kFc[1+0.001xFc^2^\l^3^/sin(2\q)]^-1/4^
_refine_ls_extinction_method 'SHELXL97 (Sheldrick, 2008)'
_refine_ls_goodness_of_fit_ref 1.128
_refine_ls_matrix_type full
_refine_ls_number_parameters 28
_refine_ls_number_reflns 230
_refine_ls_number_restraints 1
_refine_ls_restrained_S_all 1.126
_refine_ls_R_factor_all 0.0197
_refine_ls_R_factor_gt 0.0181
_refine_ls_shift/su_max 0.000
_refine_ls_shift/su_mean 0.000
_refine_ls_structure_factor_coef Fsqd
_refine_ls_weighting_details 'calc w = 1/[\s^2^(Fo^2^)+0.8941P] where P=(Fo^2^+2Fc^2^)/3'
_refine_ls_weighting_scheme calc
_refine_ls_wR_factor_gt 0.0407
_refine_ls_wR_factor_ref 0.0411
_reflns_number_gt 215
_reflns_number_total 230
_reflns_threshold_expression I>2\s(I)
_cod_data_source_file mg2057.cif
_cod_data_source_block I
_cod_database_code 2219662
_cod_database_fobs_code 2219662

loop_
_symmetry_equiv_pos_as_xyz
'x, y, z'
'-x, -y, z+1/2'
'-y, x-y, z'
'-x+y, -x, z'
'x-y, x, z+1/2'
'y, -x+y, z+1/2'
'x-y, -y, -z'
'-x, -x+y, -z'
'y, x, -z'
'-y, -x, -z+1/2'
'x, x-y, -z+1/2'
'-x+y, y, -z+1/2'
'-x, -y, -z'
'x, y, -z-1/2'
'y, -x+y, -z'
'x-y, x, -z'
'-x+y, -x, -z-1/2'
'-y, x-y, -z-1/2'
'-x+y, y, z'
'x, x-y, z'
'-y, -x, z'
'y, x, z-1/2'
'-x, -x+y, z-1/2'
'x-y, -y, z-1/2'

loop_
_atom_site_type_symbol
_atom_site_label
_atom_site_fract_x
_atom_site_fract_y
_atom_site_fract_z
_atom_site_U_iso_or_equiv
_atom_site_adp_type
_atom_site_calc_flag
_atom_site_refinement_flags
_atom_site_occupancy
Ba Ba1 0.3333 0.6667 0.2500 0.0147(2) Uani d S 1
Sn Sn1 0.5000 0.0000 0.0000 0.0112(3) Uani d SP 0.664(7)
Co Co1 0.5000 0.0000 0.0000 0.0112(3) Uani d SP 0.336(7)
Sn Sn2 0.0000 0.0000 0.14643(4) 0.0096(2) Uani d S 1
Co Co2 0.6667 0.3333 0.2500 0.0203(4) Uani d S 1
O O1 0.1728(3) 0.3456(5) 0.0815(2) 0.0118(7) Uani d S 1
O O2 0.2933(8) 0.1466(4) 0.2500 0.0129(10) Uani d S 1
O O3 0.6667 0.3333 0.0772(4) 0.0136(12) Uani d S 1

loop_
_atom_site_aniso_label
_atom_site_aniso_U_11
_atom_site_aniso_U_22
_atom_site_aniso_U_33
_atom_site_aniso_U_12
_atom_site_aniso_U_13
_atom_site_aniso_U_23
Ba1 0.0169(3) 0.0169(3) 0.0103(4) 0.00844(15) 0.000 0.000
Sn1 0.0139(4) 0.0110(4) 0.0076(4) 0.0055(2) 0.00013(10) 0.0003(2)
Co1 0.0139(4) 0.0110(4) 0.0076(4) 0.0055(2) 0.00013(10) 0.0003(2)
Sn2 0.0113(3) 0.0113(3) 0.0062(3) 0.00563(14) 0.000 0.000
Co2 0.0086(5) 0.0086(5) 0.0436(13) 0.0043(3) 0.000 0.000
O1 0.0139(12) 0.0132(17) 0.0080(17) 0.0066(8) 0.0015(6) 0.0030(13)
O2 0.010(2) 0.0174(18) 0.009(2) 0.0051(11) 0.000 0.000
O3 0.0159(18) 0.0159(18) 0.009(3) 0.0080(9) 0.000 0.000

loop_
_atom_type_symbol
_atom_type_description
_atom_type_scat_dispersion_real
_atom_type_scat_dispersion_imag
_atom_type_scat_source
O O 0.0106 0.0060 'International Tables Vol C Tables 4.2.6.8 and 6.1.1.4'
Co Co 0.3494 0.9721 'International Tables Vol C Tables 4.2.6.8 and 6.1.1.4'
Sn Sn -0.6537 1.4246 'International Tables Vol C Tables 4.2.6.8 and 6.1.1.4'
Ba Ba -0.3244 2.2819 'International Tables Vol C Tables 4.2.6.8 and 6.1.1.4'

loop_
_exptl_crystal_face_index_h
_exptl_crystal_face_index_k
_exptl_crystal_face_index_l
_exptl_crystal_face_perp_dist
-5.83 1.99 3.09 0.0147
-1.54 1.84 -13.31 0.0061
-5.83 1.99 3.09 0.0147
1.54 -1.84 13.31 0.0061
-2.17 5.76 4.04 0.0257
-1.68 -4.17 -1.84 0.0249
5.57 -4.17 -4.25 0.0119
5.39 -0.39 -2.02 0.0104

loop_
_geom_angle_atom_site_label_1
_geom_angle_atom_site_label_2
_geom_angle_atom_site_label_3
_geom_angle_site_symmetry_1
_geom_angle_site_symmetry_3
_geom_angle
_geom_angle_publ_flag
O1 Ba1 O1 17_566 4_565 109.09(11) ?
O1 Ba1 O1 17_566 18_666 60.31(9) ?
O1 Ba1 O1 4_565 18_666 146.28(5) ?
O1 Ba1 O1 17_566 . 146.28(5) ?
O1 Ba1 O1 4_565 . 60.31(9) ?
O1 Ba1 O1 18_666 . 146.28(5) ?
O1 Ba1 O1 17_566 3_665 146.28(5) ?
O1 Ba1 O1 4_565 3_665 60.31(9) ?
O1 Ba1 O1 18_666 3_665 109.09(12) ?
O1 Ba1 O1 . 3_665 60.31(9) ?
O1 Ba1 O1 17_566 14_556 60.31(9) ?
O1 Ba1 O1 4_565 14_556 146.28(5) ?
O1 Ba1 O1 18_666 14_556 60.31(9) ?
O1 Ba1 O1 . 14_556 109.09(11) ?
O1 Ba1 O1 3_665 14_556 146.28(5) ?
O1 Ba1 O2 17_566 4_565 58.59(5) ?
O1 Ba1 O2 4_565 4_565 58.59(5) ?
O1 Ba1 O2 18_666 4_565 118.76(5) ?
O1 Ba1 O2 . 4_565 92.30(4) ?
O1 Ba1 O2 3_665 4_565 118.76(5) ?
O1 Ba1 O2 14_556 4_565 92.30(5) ?
O1 Ba1 O2 17_566 3 92.30(4) ?
O1 Ba1 O2 4_565 3 92.30(4) ?
O1 Ba1 O2 18_666 3 118.76(5) ?
O1 Ba1 O2 . 3 58.59(5) ?
O1 Ba1 O2 3_665 3 118.76(5) ?
O1 Ba1 O2 14_556 3 58.59(5) ?
O2 Ba1 O2 4_565 3 67.94(15) ?
O1 Ba1 O2 17_566 1_565 58.59(5) ?
O1 Ba1 O2 4_565 1_565 58.59(5) ?
O1 Ba1 O2 18_666 1_565 92.30(4) ?
O1 Ba1 O2 . 1_565 118.76(5) ?
O1 Ba1 O2 3_665 1_565 92.30(4) ?
O1 Ba1 O2 14_556 1_565 118.76(5) ?
O2 Ba1 O2 4_565 1_565 52.06(15) ?
O2 Ba1 O2 3 1_565 120.0000(10) ?
O1 Ba1 O2 17_566 3_665 92.30(4) ?
O1 Ba1 O2 4_565 3_665 92.30(4) ?
O1 Ba1 O2 18_666 3_665 58.59(5) ?
O1 Ba1 O2 . 3_665 118.76(5) ?
O1 Ba1 O2 3_665 3_665 58.59(5) ?
O1 Ba1 O2 14_556 3_665 118.76(5) ?
O2 Ba1 O2 4_565 3_665 120.0 ?
O2 Ba1 O2 3 3_665 172.06(15) ?
O2 Ba1 O2 1_565 3_665 67.94(15) ?
O1 Ba1 O2 17_566 . 118.76(5) ?
O1 Ba1 O2 4_565 . 118.76(5) ?
O1 Ba1 O2 18_666 . 92.30(4) ?
O1 Ba1 O2 . . 58.59(5) ?
O1 Ba1 O2 3_665 . 92.30(4) ?
O1 Ba1 O2 14_556 . 58.59(5) ?
O2 Ba1 O2 4_565 . 120.0 ?
O2 Ba1 O2 3 . 52.06(15) ?
O2 Ba1 O2 1_565 . 172.06(15) ?
O2 Ba1 O2 3_665 . 120.0 ?
O1 Ba1 O2 17_566 4_665 118.76(5) ?
O1 Ba1 O2 4_565 4_665 118.76(5) ?
O1 Ba1 O2 18_666 4_665 58.59(5) ?
O1 Ba1 O2 . 4_665 92.30(4) ?
O1 Ba1 O2 3_665 4_665 58.59(5) ?
O1 Ba1 O2 14_556 4_665 92.30(4) ?
O2 Ba1 O2 4_565 4_665 172.06(15) ?
O2 Ba1 O2 3 4_665 120.0 ?
O2 Ba1 O2 1_565 4_665 120.0 ?
O2 Ba1 O2 3_665 4_665 52.06(15) ?
O2 Ba1 O2 . 4_665 67.94(15) ?
O3 Sn1 O3 . 13_655 180.0(3) yes
O3 Sn1 O1 . 3_655 94.67(11) yes
O3 Sn1 O1 13_655 3_655 85.33(11) yes
O3 Sn1 O1 . 15 85.33(11) ?
O3 Sn1 O1 13_655 15 94.67(11) ?
O1 Sn1 O1 3_655 15 180.00(14) ?
O3 Sn1 O1 . 4 94.67(11) ?
O3 Sn1 O1 13_655 4 85.33(11) ?
O1 Sn1 O1 3_655 4 89.97(16) ?
O1 Sn1 O1 15 4 90.03(16) ?
O3 Sn1 O1 . 16_655 85.33(11) ?
O3 Sn1 O1 13_655 16_655 94.67(11) ?
O1 Sn1 O1 3_655 16_655 90.03(16) ?
O1 Sn1 O1 15 16_655 89.97(16) ?
O1 Sn1 O1 4 16_655 180.00(14) ?
O3 Sn1 Sn1 . 3_655 42.60(9) ?
O3 Sn1 Sn1 13_655 3_655 137.40(9) ?
O1 Sn1 Sn1 3_655 3_655 91.55(7) ?
O1 Sn1 Sn1 15 3_655 88.45(7) ?
O1 Sn1 Sn1 4 3_655 137.22(6) ?
O1 Sn1 Sn1 16_655 3_655 42.78(6) ?
O3 Sn1 Sn1 . 3_545 137.40(9) ?
O3 Sn1 Sn1 13_655 3_545 42.60(9) ?
O1 Sn1 Sn1 3_655 3_545 88.45(7) ?
O1 Sn1 Sn1 15 3_545 91.55(7) ?
O1 Sn1 Sn1 4 3_545 42.78(6) ?
O1 Sn1 Sn1 16_655 3_545 137.22(6) ?
Sn1 Sn1 Sn1 3_655 3_545 180.0 ?
O3 Sn1 Co1 . 3_655 42.60(9) ?
O3 Sn1 Co1 13_655 3_655 137.40(9) ?
O1 Sn1 Co1 3_655 3_655 91.55(7) ?
O1 Sn1 Co1 15 3_655 88.45(7) ?
O1 Sn1 Co1 4 3_655 137.22(6) ?
O1 Sn1 Co1 16_655 3_655 42.78(6) ?
Sn1 Sn1 Co1 3_655 3_655 0.0 ?
Sn1 Sn1 Co1 3_545 3_655 180.0 ?
O3 Sn1 Co1 . 3_545 137.40(9) ?
O3 Sn1 Co1 13_655 3_545 42.60(9) ?
O1 Sn1 Co1 3_655 3_545 88.45(7) ?
O1 Sn1 Co1 15 3_545 91.55(7) ?
O1 Sn1 Co1 4 3_545 42.78(6) ?
O1 Sn1 Co1 16_655 3_545 137.22(6) ?
Sn1 Sn1 Co1 3_655 3_545 180.0 ?
Sn1 Sn1 Co1 3_545 3_545 0.0 ?
Co1 Sn1 Co1 3_655 3_545 180.0 ?
O3 Sn1 Sn1 . 4_655 137.40(9) ?
O3 Sn1 Sn1 13_655 4_655 42.60(9) ?
O1 Sn1 Sn1 3_655 4_655 42.78(6) ?
O1 Sn1 Sn1 15 4_655 137.22(6) ?
O1 Sn1 Sn1 4 4_655 88.45(7) ?
O1 Sn1 Sn1 16_655 4_655 91.55(7) ?
Sn1 Sn1 Sn1 3_655 4_655 120.0 ?
Sn1 Sn1 Sn1 3_545 4_655 60.0 ?
Co1 Sn1 Sn1 3_655 4_655 120.0 ?
Co1 Sn1 Sn1 3_545 4_655 60.0 ?
O3 Sn1 Co1 . 4_655 137.40(9) ?
O3 Sn1 Co1 13_655 4_655 42.60(9) ?
O1 Sn1 Co1 3_655 4_655 42.78(6) ?
O1 Sn1 Co1 15 4_655 137.22(6) ?
O1 Sn1 Co1 4 4_655 88.45(7) ?
O1 Sn1 Co1 16_655 4_655 91.55(7) ?
Sn1 Sn1 Co1 3_655 4_655 120.0 ?
Sn1 Sn1 Co1 3_545 4_655 60.0 ?
Co1 Sn1 Co1 3_655 4_655 120.0 ?
Co1 Sn1 Co1 3_545 4_655 60.0 ?
Sn1 Sn1 Co1 4_655 4_655 0.0 ?
O1 Sn2 O1 3 . 101.38(11) yes
O1 Sn2 O1 3 4 101.38(11) ?
O1 Sn2 O1 . 4 101.38(11) ?
O1 Sn2 O2 3 . 163.32(12) yes
O1 Sn2 O2 . . 89.07(8) yes
O1 Sn2 O2 4 . 89.07(8) ?
O1 Sn2 O2 3 3 89.07(8) ?
O1 Sn2 O2 . 3 89.07(8) ?
O1 Sn2 O2 4 3 163.32(12) ?
O2 Sn2 O2 . 3 78.03(12) ?
O1 Sn2 O2 3 4 89.07(8) ?
O1 Sn2 O2 . 4 163.32(12) ?
O1 Sn2 O2 4 4 89.07(8) ?
O2 Sn2 O2 . 4 78.03(12) ?
O2 Sn2 O2 3 4 78.03(12) ?
O1 Sn2 Sn2 3 14_556 116.69(9) ?
O1 Sn2 Sn2 . 14_556 116.69(9) ?
O1 Sn2 Sn2 4 14_556 116.69(9) ?
O2 Sn2 Sn2 . 14_556 46.63(8) ?
O2 Sn2 Sn2 3 14_556 46.63(8) ?
O2 Sn2 Sn2 4 14_556 46.63(8) ?
O1 Sn2 O3 3 1_455 56.59(3) ?
O1 Sn2 O3 . 1_455 56.59(3) ?
O1 Sn2 O3 4 1_455 137.79(12) ?
O2 Sn2 O3 . 1_455 122.27(6) ?
O2 Sn2 O3 3 1_455 58.89(11) ?
O2 Sn2 O3 4 1_455 122.27(6) ?
Sn2 Sn2 O3 14_556 1_455 105.52(8) ?
O1 Sn2 O3 3 1_445 56.59(3) ?
O1 Sn2 O3 . 1_445 137.79(12) ?
O1 Sn2 O3 4 1_445 56.59(3) ?
O2 Sn2 O3 . 1_445 122.27(6) ?
O2 Sn2 O3 3 1_445 122.27(6) ?
O2 Sn2 O3 4 1_445 58.89(11) ?
Sn2 Sn2 O3 14_556 1_445 105.52(8) ?
O3 Sn2 O3 1_455 1_445 113.12(7) ?
O1 Sn2 O3 3 . 137.79(12) ?
O1 Sn2 O3 . . 56.59(3) ?
O1 Sn2 O3 4 . 56.59(3) ?
O2 Sn2 O3 . . 58.89(11) ?
O2 Sn2 O3 3 . 122.27(6) ?
O2 Sn2 O3 4 . 122.27(6) ?
Sn2 Sn2 O3 14_556 . 105.52(8) ?
O3 Sn2 O3 1_455 . 113.12(7) ?
O3 Sn2 O3 1_445 . 113.12(7) ?
O1 Sn2 Ba1 3 1_545 125.796(15) ?
O1 Sn2 Ba1 . 1_545 125.796(15) ?
O1 Sn2 Ba1 4 1_545 49.26(9) ?
O2 Sn2 Ba1 . 1_545 53.189(6) ?
O2 Sn2 Ba1 3 1_545 114.06(8) ?
O2 Sn2 Ba1 4 1_545 53.189(6) ?
Sn2 Sn2 Ba1 14_556 1_545 67.432(8) ?
O3 Sn2 Ba1 1_455 1_545 172.95(8) ?
O3 Sn2 Ba1 1_445 1_545 69.99(4) ?
O3 Sn2 Ba1 . 1_545 69.99(4) ?
O1 Sn2 Co2 3 1_455 76.11(5) ?
O1 Sn2 Co2 . 1_455 76.11(5) ?
O1 Sn2 Co2 4 1_455 175.88(9) ?
O2 Sn2 Co2 . 1_455 94.13(5) ?
O2 Sn2 Co2 3 1_455 20.80(8) ?
O2 Sn2 Co2 4 1_455 94.13(5) ?
Sn2 Sn2 Co2 14_556 1_455 67.432(8) ?
O3 Sn2 Co2 1_455 1_455 38.09(8) ?
O3 Sn2 Co2 1_445 1_455 123.20(2) ?
O3 Sn2 Co2 . 1_455 123.20(2) ?
Ba1 Sn2 Co2 1_545 1_455 134.863(15) ?
O2 Co2 O2 3_655 4_665 120.0000(10) yes
O2 Co2 O2 3_655 . 120.0 ?
O2 Co2 O2 4_665 . 120.0 ?
O2 Co2 O3 3_655 . 90.0 yes
O2 Co2 O3 4_665 . 90.0000(10) ?
O2 Co2 O3 . . 90.0 ?
O2 Co2 O3 3_655 14_556 90.0 ?
O2 Co2 O3 4_665 14_556 90.0 ?
O2 Co2 O3 . 14_556 90.0 ?
O3 Co2 O3 . 14_556 180.0 yes
O2 Co2 Ba1 3_655 1_655 60.0 ?
O2 Co2 Ba1 4_665 1_655 60.0 ?
O2 Co2 Ba1 . 1_655 180.0 ?
O3 Co2 Ba1 . 1_655 90.0 ?
O3 Co2 Ba1 14_556 1_655 90.0 ?
Sn2 O1 Co1 . 4_665 126.84(8) ?
Sn2 O1 Sn1 . 4_665 126.84(8) ?
Co1 O1 Sn1 4_665 4_665 0.0 ?
Sn2 O1 Co1 . 3 126.84(8) ?
Co1 O1 Co1 4_665 3 94.45(12) ?
Sn1 O1 Co1 4_665 3 94.45(12) ?
Sn2 O1 Sn1 . 3 126.84(8) ?
Co1 O1 Sn1 4_665 3 94.45(12) ?
Sn1 O1 Sn1 4_665 3 94.45(12) ?
Co1 O1 Sn1 3 3 0.0 ?
Sn2 O1 O3 . 13_665 153.78(16) ?
Co1 O1 O3 4_665 13_665 47.25(6) ?
Sn1 O1 O3 4_665 13_665 47.25(6) ?
Co1 O1 O3 3 13_665 47.25(6) ?
Sn1 O1 O3 3 13_665 47.25(6) ?
Sn2 O1 Ba1 . . 98.77(12) ?
Co1 O1 Ba1 4_665 . 102.93(9) ?
Sn1 O1 Ba1 4_665 . 102.93(9) ?
Co1 O1 Ba1 3 . 102.93(9) ?
Sn1 O1 Ba1 3 . 102.93(9) ?
O3 O1 Ba1 13_665 . 107.45(11) ?
Sn2 O1 O3 . . 89.42(7) ?
Co1 O1 O3 4_665 . 42.59(8) ?
Sn1 O1 O3 4_665 . 42.59(8) ?
Co1 O1 O3 3 . 136.98(15) ?
Sn1 O1 O3 3 . 136.98(15) ?
O3 O1 O3 13_665 . 89.84(10) ?
Ba1 O1 O3 . . 91.63(10) ?
Sn2 O1 O3 . 1_455 89.42(7) ?
Co1 O1 O3 4_665 1_455 136.98(15) ?
Sn1 O1 O3 4_665 1_455 136.98(15) ?
Co1 O1 O3 3 1_455 42.59(8) ?
Sn1 O1 O3 3 1_455 42.59(8) ?
O3 O1 O3 13_665 1_455 89.84(10) ?
Ba1 O1 O3 . 1_455 91.63(10) ?
O3 O1 O3 . 1_455 176.68(18) ?
Sn2 O1 Co2 . . 73.06(6) ?
Co1 O1 Co2 4_665 . 76.66(3) ?
Sn1 O1 Co2 4_665 . 76.66(3) ?
Co1 O1 Co2 3 . 157.83(12) ?
Sn1 O1 Co2 3 . 157.83(12) ?
O3 O1 Co2 13_665 . 120.06(6) ?
Ba1 O1 Co2 . . 60.56(4) ?
O3 O1 Co2 . . 39.11(11) ?
O3 O1 Co2 1_455 . 143.08(14) ?
Sn2 O1 Co2 . 1_455 73.06(6) ?
Co1 O1 Co2 4_665 1_455 157.83(12) ?
Sn1 O1 Co2 4_665 1_455 157.83(12) ?
Co1 O1 Co2 3 1_455 76.66(3) ?
Sn1 O1 Co2 3 1_455 76.66(3) ?
O3 O1 Co2 13_665 1_455 120.06(6) ?
Ba1 O1 Co2 . 1_455 60.56(4) ?
O3 O1 Co2 . 1_455 143.08(14) ?
O3 O1 Co2 1_455 1_455 39.11(11) ?
Co2 O1 Co2 . 1_455 104.01(7) ?
Co2 O2 Sn2 . . 136.63(8) ?
Co2 O2 Sn2 . 14_556 136.63(8) ?
Sn2 O2 Sn2 . 14_556 86.75(15) ?
Co2 O2 Ba1 . 1_545 86.03(8) ?
Sn2 O2 Ba1 . 1_545 92.88(5) ?
Sn2 O2 Ba1 14_556 1_545 92.88(5) ?
Co2 O2 Ba1 . . 86.03(8) ?
Sn2 O2 Ba1 . . 92.88(5) ?
Sn2 O2 Ba1 14_556 . 92.88(5) ?
Ba1 O2 Ba1 1_545 . 172.06(15) ?
Co2 O2 O3 . 14_556 51.07(9) ?
Sn2 O2 O3 . 14_556 172.31(15) ?
Sn2 O2 O3 14_556 14_556 85.56(7) ?
Ba1 O2 O3 1_545 14_556 87.51(5) ?
Ba1 O2 O3 . 14_556 87.51(5) ?
Co2 O2 O3 . . 51.07(9) ?
Sn2 O2 O3 . . 85.56(7) ?
Sn2 O2 O3 14_556 . 172.31(15) ?
Ba1 O2 O3 1_545 . 87.51(5) ?
Ba1 O2 O3 . . 87.51(5) ?
O3 O2 O3 14_556 . 102.13(17) ?
Sn1 O3 Co1 . 3_655 94.80(17) ?
Sn1 O3 Sn1 . 3_655 94.80(17) ?
Co1 O3 Sn1 3_655 3_655 0.0 ?
Sn1 O3 Co1 . 4_665 94.80(17) ?
Co1 O3 Co1 3_655 4_665 94.80(17) ?
Sn1 O3 Co1 3_655 4_665 94.80(17) ?
Sn1 O3 Sn1 . 4_665 94.80(17) ?
Co1 O3 Sn1 3_655 4_665 94.80(17) ?
Sn1 O3 Sn1 3_655 4_665 94.80(17) ?
Co1 O3 Sn1 4_665 4_665 0.0 ?

loop_
_geom_bond_atom_site_label_1
_geom_bond_atom_site_label_2
_geom_bond_site_symmetry_2
_geom_bond_distance
_geom_bond_publ_flag
Ba1 O1 17_566 2.918(3) yes
Ba1 O1 4_565 2.918(3) yes
Ba1 O1 18_666 2.918(3) yes
Ba1 O1 . 2.918(3) yes
Ba1 O1 3_665 2.918(3) yes
Ba1 O1 14_556 2.918(3) yes
Ba1 O2 4_565 3.051(6) yes
Ba1 O2 3 3.051(6) yes
Ba1 O2 1_565 3.051(6) yes
Ba1 O2 3_665 3.051(6) yes
Ba1 O2 . 3.051(6) yes
Ba1 O2 4_665 3.051(6) yes
Sn1 O3 . 2.068(3) yes
Sn1 O3 13_655 2.068(3) yes
Sn1 O1 3_655 2.074(2) yes
Sn1 O1 15 2.074(2) yes
Sn1 O1 4 2.074(2) yes
Sn1 O1 16_655 2.074(2) yes
Sn1 Sn1 3_655 3.04401(10) ?
Sn1 Sn1 3_545 3.04401(10) ?
Sn1 Co1 3_655 3.04401(10) ?
Sn1 Co1 3_545 3.04401(10) ?
Sn1 Sn1 4_655 3.04401(10) ?
Sn1 Co1 4_655 3.04401(10) ?
Sn2 O1 3 2.040(3) yes
Sn2 O1 . 2.040(3) yes
Sn2 O1 4 2.040(3) yes
Sn2 O2 . 2.127(3) yes
Sn2 O2 3 2.127(3) yes
Sn2 O2 4 2.127(3) yes
Sn2 Sn2 14_556 2.9217(11) yes
Sn2 O3 1_455 3.6479(15) ?
Sn2 O3 1_445 3.6479(15) ?
Sn2 O3 . 3.6479(15) ?
Sn2 Ba1 1_545 3.8064(2) ?
Sn2 Co2 1_455 3.8064(2) ?
Co2 O2 3_655 1.969(4) yes
Co2 O2 4_665 1.969(4) yes
Co2 O2 . 1.969(4) yes
Co2 O3 . 2.437(6) yes
Co2 O3 14_556 2.437(6) yes
Co2 Ba1 1_655 3.51492(11) ?
O1 Co1 4_665 2.074(2) ?
O1 Sn1 4_665 2.074(2) ?
O1 Co1 3 2.074(2) ?
O1 Sn1 3 2.074(2) ?
O1 O3 13_665 2.806(5) ?
O1 O3 . 3.045(2) ?
O1 O3 1_455 3.045(2) ?
O1 Co2 1_455 3.8627(19) ?
O2 Sn2 14_556 2.127(3) ?
O2 Ba1 1_545 3.052(3) ?
O2 O3 14_556 3.133(5) ?
O2 O3 . 3.133(5) ?
O3 Co1 3_655 2.068(3) ?
O3 Sn1 3_655 2.068(3) ?
O3 Co1 4_665 2.068(3) ?
O3 Sn1 4_665 2.068(3) ?
